data_4033990
loop_
_publ_author_name
'Liu, Rongfang'
'Qin, Zifeng'
'Fan, Binbin'
'Li, Ruifeng'
'Zhou, Rong'
'He, Zhengjie'

_publ_section_title
;
 Phosphine-Catalyzed Chemo- and Diastereoselective [2 + 2 + 2] and [3 + 2]
 Annulations of \g-Methyl Allenoates with Doubly Activated Olefins:
 Syntheses of Highly Substituted Cyclohexanes and Cyclopentenes.
;
_journal_issue 19
_journal_name_full 'The Journal of organic chemistry'
_journal_page_first 12490
_journal_page_last 12498
_journal_paper_doi 10.1021/acs.joc.9b01968
_journal_volume 84
_journal_year 2019
_chemical_formula_sum 'C29 H28 N2 O6'
_chemical_formula_weight 500.53
_space_group_IT_number 14
_space_group_name_Hall '-P 2ybc'
_space_group_name_H-M_alt 'P 1 21/c 1'
_symmetry_cell_setting monoclinic
_symmetry_space_group_name_H-M 'P 1 21/c 1'
_atom_sites_solution_hydrogens geom
_atom_sites_solution_primary direct
_atom_sites_solution_secondary difmap
_audit_creation_method SHELXL-97
_cell_angle_alpha 90.00
_cell_angle_beta 101.070(4)
_cell_angle_gamma 90.00
_cell_formula_units_Z 4
_cell_length_a 15.402(6)
_cell_length_b 12.284(4)
_cell_length_c 14.044(5)
_cell_measurement_reflns_used 8131
_cell_measurement_temperature 113(2)
_cell_measurement_theta_max 27.9
_cell_measurement_theta_min 1.3
_cell_volume 2607.7(16)
_computing_cell_refinement CrystalClear
_computing_data_collection CrystalClear
_computing_data_reduction CrystalClear
_computing_molecular_graphics 'Bruker SHELXTL'
_computing_publication_material 'CrystalStructure 3.8'
_computing_structure_refinement 'SHELXL-97 (Sheldrick, 1997)'
_computing_structure_solution 'SHELXS-97 (Sheldrick, 1990)'
_diffrn_ambient_temperature 113(2)
_diffrn_detector_area_resol_mean 14.22
_diffrn_measured_fraction_theta_full 1.000
_diffrn_measured_fraction_theta_max 1.000
_diffrn_measurement_device_type 'Rigaku Saturn724 CCD'
_diffrn_measurement_method '\w and \f scans'
_diffrn_radiation_monochromator multilayer
_diffrn_radiation_source 'rotating anode'
_diffrn_radiation_type MoK\a
_diffrn_radiation_wavelength 0.71073
_diffrn_reflns_av_R_equivalents 0.0501
_diffrn_reflns_av_sigmaI/netI 0.0462
_diffrn_reflns_limit_h_max 18
_diffrn_reflns_limit_h_min -17
_diffrn_reflns_limit_k_max 13
_diffrn_reflns_limit_k_min -14
_diffrn_reflns_limit_l_max 16
_diffrn_reflns_limit_l_min -16
_diffrn_reflns_number 20216
_diffrn_reflns_theta_full 25.02
_diffrn_reflns_theta_max 25.02
_diffrn_reflns_theta_min 1.35
_diffrn_standards_decay_% 0
_diffrn_standards_interval_count 0
_diffrn_standards_interval_time 0
_diffrn_standards_number 0
_exptl_absorpt_coefficient_mu 0.090
_exptl_absorpt_correction_T_max 0.9911
_exptl_absorpt_correction_T_min 0.9823
_exptl_absorpt_correction_type multi-scan
_exptl_absorpt_process_details CrystalClear
_exptl_crystal_colour Colorless
_exptl_crystal_density_diffrn 1.275
_exptl_crystal_density_method 'not measured'
_exptl_crystal_description Prism
_exptl_crystal_F_000 1056
_exptl_crystal_size_max 0.20
_exptl_crystal_size_mid 0.18
_exptl_crystal_size_min 0.10
_refine_diff_density_max 0.365
_refine_diff_density_min -0.239
_refine_diff_density_rms 0.046
_refine_ls_extinction_method none
_refine_ls_goodness_of_fit_ref 1.151
_refine_ls_hydrogen_treatment constr
_refine_ls_matrix_type full
_refine_ls_number_parameters 337
_refine_ls_number_reflns 4612
_refine_ls_number_restraints 0
_refine_ls_restrained_S_all 1.151
_refine_ls_R_factor_all 0.0726
_refine_ls_R_factor_gt 0.0609
_refine_ls_shift/su_max 0.001
_refine_ls_shift/su_mean 0.000
_refine_ls_structure_factor_coef Fsqd
_refine_ls_weighting_details 'calc w=1/[\s^2^(Fo^2^)+(0.0491P)^2^+0.9942P] where P=(Fo^2^+2Fc^2^)/3'
_refine_ls_weighting_scheme calc
_refine_ls_wR_factor_gt 0.1299
_refine_ls_wR_factor_ref 0.1364
_reflns_number_gt 4067
_reflns_number_total 4612
_reflns_threshold_expression >2sigma(I)
_cod_data_source_file jo9b01968_si_002.cif
_cod_data_source_block m120606b1
_cod_depositor_comments
;
The following automatic conversions were performed:

data item '_exptl_absorpt_correction_type' value 'MULTI-SCAN' was
changed to 'multi-scan' in accordance with the
/home/data/users/saulius/crontab/automatic-downloads/current/ACS/lib/dictionaries/cif_core.dic
dictionary named 'cif_core.dic' version 2.4.2 last updated on
2011-04-26.

data item '_refine_ls_hydrogen_treatment' value 'CONSTR' was changed
to 'constr' in accordance with the
/home/data/users/saulius/crontab/automatic-downloads/current/ACS/lib/dictionaries/cif_core.dic
dictionary named 'cif_core.dic' version 2.4.2 last updated on
2011-04-26.

data item '_symmetry_cell_setting' value 'Monoclinic' was changed to
'monoclinic' in accordance with the
/home/data/users/saulius/crontab/automatic-downloads/current/ACS/lib/dictionaries/cif_core.dic
dictionary named 'cif_core.dic' version 2.4.2 last updated on
2011-04-26.

Automatic conversion script
Id: cif_fix_values 6909 2019-04-08 15:41:33Z antanas 
;
_cod_original_cell_volume 2607.6(16)
_cod_original_sg_symbol_H-M P2(1)/c
_cod_database_code 4033990

loop_
_symmetry_equiv_pos_as_xyz
'x, y, z'
'-x, y+1/2, -z+1/2'
'-x, -y, -z'
'x, -y-1/2, z-1/2'

loop_
_atom_site_label
_atom_site_type_symbol
_atom_site_fract_x
_atom_site_fract_y
_atom_site_fract_z
_atom_site_U_iso_or_equiv
_atom_site_adp_type
_atom_site_occupancy
_atom_site_symmetry_multiplicity
_atom_site_calc_flag
_atom_site_refinement_flags
O1 O 0.03938(10) 0.25734(12) 1.15809(10) 0.0262(4) Uani 1 1 d .
O2 O 0.01673(10) 0.43353(12) 1.11652(11) 0.0285(4) Uani 1 1 d .
O3 O 0.24774(11) 0.65250(13) 1.01802(12) 0.0361(4) Uani 1 1 d .
O4 O 0.38551(11) 0.58284(13) 1.04830(13) 0.0373(4) Uani 1 1 d .
O5 O 0.41220(12) 0.45238(15) 0.73334(12) 0.0412(5) Uani 1 1 d .
O6 O 0.34278(13) 0.59246(15) 0.64602(13) 0.0469(5) Uani 1 1 d .
N1 N 0.22838(13) 0.15993(15) 1.11140(14) 0.0307(5) Uani 1 1 d .
N2 N 0.39362(14) 0.31577(18) 1.05645(16) 0.0405(5) Uani 1 1 d .
C1 C 0.29062(16) 0.38738(19) 1.25392(16) 0.0296(5) Uani 1 1 d .
H1 H 0.3100 0.3245 1.2247 0.036 Uiso 1 1 calc R
C2 C 0.31919(16) 0.4058(2) 1.35251(17) 0.0343(6) Uani 1 1 d .
H2 H 0.3574 0.3546 1.3901 0.041 Uiso 1 1 calc R
C3 C 0.29316(17) 0.4971(2) 1.39687(18) 0.0383(6) Uani 1 1 d .
H3 H 0.3131 0.5088 1.4644 0.046 Uiso 1 1 calc R
C4 C 0.23783(17) 0.5710(2) 1.34168(18) 0.0390(6) Uani 1 1 d .
H4 H 0.2196 0.6342 1.3715 0.047 Uiso 1 1 calc R
C5 C 0.20808(16) 0.5541(2) 1.24213(17) 0.0320(6) Uani 1 1 d .
H5 H 0.1705 0.6063 1.2050 0.038 Uiso 1 1 calc R
C6 C 0.23315(15) 0.46140(18) 1.19724(15) 0.0246(5) Uani 1 1 d .
C7 C 0.19546(14) 0.44453(17) 1.08901(15) 0.0216(5) Uani 1 1 d .
H7 H 0.1530 0.5061 1.0709 0.026 Uiso 1 1 calc R
C8 C 0.26447(15) 0.45814(17) 1.02248(15) 0.0224(5) Uani 1 1 d .
C9 C 0.21956(15) 0.44507(18) 0.91214(15) 0.0244(5) Uani 1 1 d .
H9 H 0.1764 0.5060 0.8949 0.029 Uiso 1 1 calc R
C10 C 0.16829(15) 0.33796(17) 0.89549(16) 0.0248(5) Uani 1 1 d .
H10A H 0.1415 0.3310 0.8258 0.030 Uiso 1 1 calc R
H10B H 0.2097 0.2764 0.9132 0.030 Uiso 1 1 calc R
C11 C 0.09579(15) 0.33200(17) 0.95523(15) 0.0227(5) Uani 1 1 d .
H11 H 0.0583 0.3984 0.9389 0.027 Uiso 1 1 calc R
C12 C 0.13786(14) 0.33970(17) 1.06731(15) 0.0209(5) Uani 1 1 d .
C13 C 0.05889(15) 0.35058(17) 1.11865(15) 0.0224(5) Uani 1 1 d .
C14 C -0.04583(16) 0.2563(2) 1.18823(17) 0.0315(6) Uani 1 1 d .
H14A H -0.0496 0.3186 1.2309 0.047 Uiso 1 1 calc R
H14B H -0.0520 0.1886 1.2232 0.047 Uiso 1 1 calc R
H14C H -0.0933 0.2611 1.1309 0.047 Uiso 1 1 calc R
C15 C 0.18827(15) 0.23862(18) 1.09529(15) 0.0234(5) Uani 1 1 d .
C16 C 0.03467(15) 0.23473(17) 0.93202(15) 0.0228(5) Uani 1 1 d .
C17 C -0.05538(15) 0.24525(19) 0.93419(15) 0.0249(5) Uani 1 1 d .
H17 H -0.0773 0.3136 0.9506 0.030 Uiso 1 1 calc R
C18 C -0.11363(16) 0.1581(2) 0.91284(16) 0.0312(6) Uani 1 1 d .
H18 H -0.1745 0.1669 0.9151 0.037 Uiso 1 1 calc R
C19 C -0.08215(17) 0.0585(2) 0.88831(16) 0.0334(6) Uani 1 1 d .
H19 H -0.1214 -0.0014 0.8734 0.040 Uiso 1 1 calc R
C20 C 0.00703(17) 0.04660(19) 0.88563(17) 0.0330(6) Uani 1 1 d .
H20 H 0.0285 -0.0219 0.8689 0.040 Uiso 1 1 calc R
C21 C 0.06538(16) 0.13366(18) 0.90713(16) 0.0278(5) Uani 1 1 d .
H21 H 0.1262 0.1243 0.9049 0.033 Uiso 1 1 calc R
C22 C 0.28620(16) 0.45275(19) 0.84748(15) 0.0279(5) Uani 1 1 d .
H22 H 0.3288 0.3961 0.8519 0.033 Uiso 1 1 calc R
C23 C 0.29067(17) 0.5314(2) 0.78508(16) 0.0320(6) Uani 1 1 d .
H23 H 0.2531 0.5926 0.7855 0.038 Uiso 1 1 calc R
C24 C 0.35037(18) 0.5306(2) 0.71441(18) 0.0368(6) Uani 1 1 d .
C25 C 0.4668(2) 0.4368(3) 0.6594(2) 0.0503(8) Uani 1 1 d .
H25A H 0.4936 0.5068 0.6452 0.060 Uiso 1 1 calc R
H25B H 0.4302 0.4089 0.5986 0.060 Uiso 1 1 calc R
C26 C 0.5371(2) 0.3568(3) 0.6991(2) 0.0594(9) Uani 1 1 d .
H26A H 0.5742 0.3865 0.7578 0.089 Uiso 1 1 calc R
H26B H 0.5736 0.3422 0.6506 0.089 Uiso 1 1 calc R
H26C H 0.5096 0.2888 0.7149 0.089 Uiso 1 1 calc R
C27 C 0.33831(16) 0.38029(19) 1.04444(16) 0.0281(5) Uani 1 1 d .
C28 C 0.29824(16) 0.57670(19) 1.03119(15) 0.0261(5) Uani 1 1 d .
C29 C 0.4220(2) 0.6921(2) 1.0452(2) 0.0570(9) Uani 1 1 d .
H29A H 0.4058 0.7212 0.9792 0.086 Uiso 1 1 calc R
H29B H 0.4866 0.6890 1.0643 0.086 Uiso 1 1 calc R
H29C H 0.3982 0.7395 1.0901 0.086 Uiso 1 1 calc R

loop_
_atom_site_aniso_label
_atom_site_aniso_U_11
_atom_site_aniso_U_22
_atom_site_aniso_U_33
_atom_site_aniso_U_23
_atom_site_aniso_U_13
_atom_site_aniso_U_12
O1 0.0275(9) 0.0287(9) 0.0246(8) -0.0003(7) 0.0108(7) -0.0032(7)
O2 0.0271(9) 0.0295(9) 0.0305(9) 0.0008(7) 0.0095(7) 0.0059(7)
O3 0.0358(11) 0.0254(9) 0.0476(11) 0.0012(8) 0.0093(8) 0.0006(7)
O4 0.0265(10) 0.0355(10) 0.0522(11) -0.0082(8) 0.0130(8) -0.0092(7)
O5 0.0305(11) 0.0631(13) 0.0329(10) 0.0046(8) 0.0135(8) -0.0009(9)
O6 0.0558(13) 0.0507(12) 0.0383(10) 0.0112(9) 0.0194(9) -0.0091(9)
N1 0.0286(12) 0.0275(11) 0.0347(11) 0.0034(9) 0.0025(9) 0.0007(9)
N2 0.0311(13) 0.0444(13) 0.0481(13) 0.0107(11) 0.0132(10) 0.0064(10)
C1 0.0300(14) 0.0290(13) 0.0287(13) 0.0025(10) 0.0028(10) -0.0034(10)
C2 0.0304(15) 0.0404(15) 0.0293(13) 0.0075(11) -0.0016(11) -0.0075(11)
C3 0.0305(15) 0.0598(18) 0.0236(12) -0.0029(12) 0.0027(11) -0.0084(12)
C4 0.0328(15) 0.0537(17) 0.0308(13) -0.0148(12) 0.0068(11) 0.0031(12)
C5 0.0269(14) 0.0415(15) 0.0274(13) -0.0045(11) 0.0052(10) 0.0051(10)
C6 0.0211(12) 0.0323(13) 0.0218(11) 0.0010(9) 0.0075(9) -0.0037(9)
C7 0.0212(12) 0.0212(11) 0.0231(11) 0.0004(9) 0.0058(9) 0.0019(9)
C8 0.0244(13) 0.0229(12) 0.0214(11) 0.0011(9) 0.0075(9) 0.0012(9)
C9 0.0249(13) 0.0269(12) 0.0220(11) 0.0019(9) 0.0063(10) 0.0004(9)
C10 0.0275(13) 0.0253(12) 0.0224(11) -0.0023(9) 0.0065(10) -0.0007(9)
C11 0.0239(13) 0.0245(12) 0.0200(11) 0.0008(9) 0.0048(9) 0.0026(9)
C12 0.0198(12) 0.0221(11) 0.0211(11) 0.0009(9) 0.0049(9) 0.0021(9)
C13 0.0224(12) 0.0260(12) 0.0182(11) -0.0013(9) 0.0023(9) -0.0024(9)
C14 0.0281(14) 0.0414(14) 0.0281(13) -0.0021(11) 0.0130(11) -0.0075(11)
C15 0.0230(13) 0.0265(13) 0.0206(11) 0.0016(9) 0.0039(9) -0.0025(10)
C16 0.0260(13) 0.0249(12) 0.0169(11) 0.0030(9) 0.0027(9) -0.0008(9)
C17 0.0267(13) 0.0319(13) 0.0166(11) 0.0006(9) 0.0052(9) -0.0011(9)
C18 0.0261(14) 0.0449(15) 0.0224(12) 0.0034(10) 0.0044(10) -0.0067(11)
C19 0.0378(16) 0.0333(14) 0.0266(13) 0.0054(10) -0.0003(11) -0.0122(11)
C20 0.0425(16) 0.0241(13) 0.0301(13) 0.0003(10) 0.0014(11) -0.0019(10)
C21 0.0280(14) 0.0277(13) 0.0272(12) -0.0004(10) 0.0039(10) 0.0021(9)
C22 0.0291(14) 0.0319(13) 0.0229(12) -0.0011(10) 0.0060(10) -0.0007(10)
C23 0.0352(15) 0.0349(14) 0.0267(12) 0.0008(11) 0.0079(11) -0.0021(11)
C24 0.0365(16) 0.0456(16) 0.0293(14) 0.0014(12) 0.0086(12) -0.0092(12)
C25 0.0414(18) 0.068(2) 0.0466(17) -0.0008(15) 0.0204(14) -0.0112(14)
C26 0.0379(19) 0.082(2) 0.059(2) -0.0201(17) 0.0125(15) -0.0069(16)
C27 0.0263(14) 0.0333(13) 0.0265(12) 0.0033(10) 0.0095(10) -0.0007(10)
C28 0.0270(14) 0.0310(13) 0.0217(12) -0.0021(10) 0.0080(10) -0.0038(10)
C29 0.0447(19) 0.0434(17) 0.089(2) -0.0149(16) 0.0269(17) -0.0214(14)

loop_
_atom_type_symbol
_atom_type_description
_atom_type_scat_dispersion_real
_atom_type_scat_dispersion_imag
_atom_type_scat_source
C C 0.0033 0.0016 'International Tables Vol C Tables 4.2.6.8 and 6.1.1.4'
H H 0.0000 0.0000 'International Tables Vol C Tables 4.2.6.8 and 6.1.1.4'
N N 0.0061 0.0033 'International Tables Vol C Tables 4.2.6.8 and 6.1.1.4'
O O 0.0106 0.0060 'International Tables Vol C Tables 4.2.6.8 and 6.1.1.4'

loop_
_geom_angle_atom_site_label_1
_geom_angle_atom_site_label_2
_geom_angle_atom_site_label_3
_geom_angle
C13 O1 C14 114.62(18)
C28 O4 C29 115.6(2)
C24 O5 C25 115.7(2)
C2 C1 C6 120.3(2)
C2 C1 H1 119.9
C6 C1 H1 119.9
C3 C2 C1 121.3(2)
C3 C2 H2 119.4
C1 C2 H2 119.4
C4 C3 C2 118.9(2)
C4 C3 H3 120.5
C2 C3 H3 120.5
C3 C4 C5 120.8(2)
C3 C4 H4 119.6
C5 C4 H4 119.6
C6 C5 C4 120.5(2)
C6 C5 H5 119.7
C4 C5 H5 119.7
C5 C6 C1 118.2(2)
C5 C6 C7 118.3(2)
C1 C6 C7 123.5(2)
C6 C7 C8 114.16(18)
C6 C7 C12 113.45(17)
C8 C7 C12 113.61(17)
C6 C7 H7 104.8
C8 C7 H7 104.8
C12 C7 H7 104.8
C27 C8 C28 111.17(19)
C27 C8 C7 113.23(18)
C28 C8 C7 108.25(17)
C27 C8 C9 108.34(18)
C28 C8 C9 104.54(17)
C7 C8 C9 110.98(18)
C22 C9 C10 110.80(18)
C22 C9 C8 111.49(18)
C10 C9 C8 110.70(17)
C22 C9 H9 107.9
C10 C9 H9 107.9
C8 C9 H9 107.9
C11 C10 C9 111.66(18)
C11 C10 H10A 109.3
C9 C10 H10A 109.3
C11 C10 H10B 109.3
C9 C10 H10B 109.3
H10A C10 H10B 107.9
C16 C11 C10 114.21(18)
C16 C11 C12 112.25(17)
C10 C11 C12 109.95(18)
C16 C11 H11 106.6
C10 C11 H11 106.6
C12 C11 H11 106.6
C15 C12 C13 111.83(18)
C15 C12 C7 113.05(18)
C13 C12 C7 107.98(17)
C15 C12 C11 107.92(17)
C13 C12 C11 105.19(17)
C7 C12 C11 110.60(17)
O2 C13 O1 125.0(2)
O2 C13 C12 122.3(2)
O1 C13 C12 112.53(18)
O1 C14 H14A 109.5
O1 C14 H14B 109.5
H14A C14 H14B 109.5
O1 C14 H14C 109.5
H14A C14 H14C 109.5
H14B C14 H14C 109.5
N1 C15 C12 175.8(2)
C21 C16 C17 118.2(2)
C21 C16 C11 121.9(2)
C17 C16 C11 120.0(2)
C18 C17 C16 121.7(2)
C18 C17 H17 119.2
C16 C17 H17 119.2
C19 C18 C17 119.4(2)
C19 C18 H18 120.3
C17 C18 H18 120.3
C18 C19 C20 119.7(2)
C18 C19 H19 120.1
C20 C19 H19 120.1
C19 C20 C21 120.9(2)
C19 C20 H20 119.5
C21 C20 H20 119.5
C20 C21 C16 120.1(2)
C20 C21 H21 120.0
C16 C21 H21 120.0
C23 C22 C9 125.4(2)
C23 C22 H22 117.3
C9 C22 H22 117.3
C22 C23 C24 124.2(2)
C22 C23 H23 117.9
C24 C23 H23 117.9
O6 C24 O5 124.2(2)
O6 C24 C23 123.4(3)
O5 C24 C23 112.4(2)
O5 C25 C26 107.1(2)
O5 C25 H25A 110.3
C26 C25 H25A 110.3
O5 C25 H25B 110.3
C26 C25 H25B 110.3
H25A C25 H25B 108.5
C25 C26 H26A 109.5
C25 C26 H26B 109.5
H26A C26 H26B 109.5
C25 C26 H26C 109.5
H26A C26 H26C 109.5
H26B C26 H26C 109.5
N2 C27 C8 175.7(3)
O3 C28 O4 126.0(2)
O3 C28 C8 121.3(2)
O4 C28 C8 112.57(19)
O4 C29 H29A 109.5
O4 C29 H29B 109.5
H29A C29 H29B 109.5
O4 C29 H29C 109.5
H29A C29 H29C 109.5
H29B C29 H29C 109.5

loop_
_geom_bond_atom_site_label_1
_geom_bond_atom_site_label_2
_geom_bond_distance
O1 C13 1.332(3)
O1 C14 1.454(3)
O2 C13 1.205(3)
O3 C28 1.205(3)
O4 C28 1.321(3)
O4 C29 1.459(3)
O5 C24 1.343(3)
O5 C25 1.469(3)
O6 C24 1.212(3)
N1 C15 1.146(3)
N2 C27 1.152(3)
C1 C2 1.389(3)
C1 C6 1.405(3)
C1 H1 0.9500
C2 C3 1.379(4)
C2 H2 0.9500
C3 C4 1.377(4)
C3 H3 0.9500
C4 C5 1.401(3)
C4 H4 0.9500
C5 C6 1.391(3)
C5 H5 0.9500
C6 C7 1.533(3)
C7 C8 1.553(3)
C7 C12 1.560(3)
C7 H7 1.0000
C8 C27 1.473(3)
C8 C28 1.543(3)
C8 C9 1.579(3)
C9 C22 1.498(3)
C9 C10 1.529(3)
C9 H9 1.0000
C10 C11 1.522(3)
C10 H10A 0.9900
C10 H10B 0.9900
C11 C16 1.517(3)
C11 C12 1.586(3)
C11 H11 1.0000
C12 C15 1.477(3)
C12 C13 1.534(3)
C14 H14A 0.9800
C14 H14B 0.9800
C14 H14C 0.9800
C16 C21 1.397(3)
C16 C17 1.399(3)
C17 C18 1.392(3)
C17 H17 0.9500
C18 C19 1.383(4)
C18 H18 0.9500
C19 C20 1.389(4)
C19 H19 0.9500
C20 C21 1.392(3)
C20 H20 0.9500
C21 H21 0.9500
C22 C23 1.315(3)
C22 H22 0.9500
C23 C24 1.477(3)
C23 H23 0.9500
C25 C26 1.489(4)
C25 H25A 0.9900
C25 H25B 0.9900
C26 H26A 0.9800
C26 H26B 0.9800
C26 H26C 0.9800
C29 H29A 0.9800
C29 H29B 0.9800
C29 H29C 0.9800

loop_
_geom_torsion_atom_site_label_1
_geom_torsion_atom_site_label_2
_geom_torsion_atom_site_label_3
_geom_torsion_atom_site_label_4
_geom_torsion
C6 C1 C2 C3 -0.9(4)
C1 C2 C3 C4 -0.1(4)
C2 C3 C4 C5 0.2(4)
C3 C4 C5 C6 0.7(4)
C4 C5 C6 C1 -1.6(4)
C4 C5 C6 C7 177.4(2)
C2 C1 C6 C5 1.7(3)
C2 C1 C6 C7 -177.3(2)
C5 C6 C7 C8 109.8(2)
C1 C6 C7 C8 -71.2(3)
C5 C6 C7 C12 -117.9(2)
C1 C6 C7 C12 61.1(3)
C6 C7 C8 C27 60.6(2)
C12 C7 C8 C27 -71.6(2)
C6 C7 C8 C28 -63.1(2)
C12 C7 C8 C28 164.65(17)
C6 C7 C8 C9 -177.29(17)
C12 C7 C8 C9 50.5(2)
C27 C8 C9 C22 -52.4(2)
C28 C8 C9 C22 66.2(2)
C7 C8 C9 C22 -177.29(17)
C27 C8 C9 C10 71.4(2)
C28 C8 C9 C10 -169.93(18)
C7 C8 C9 C10 -53.5(2)
C22 C9 C10 C11 -175.95(18)
C8 C9 C10 C11 59.8(2)
C9 C10 C11 C16 172.24(17)
C9 C10 C11 C12 -60.5(2)
C6 C7 C12 C15 -62.8(2)
C8 C7 C12 C15 69.8(2)
C6 C7 C12 C13 61.4(2)
C8 C7 C12 C13 -165.98(17)
C6 C7 C12 C11 176.03(17)
C8 C7 C12 C11 -51.4(2)
C16 C11 C12 C15 59.4(2)
C10 C11 C12 C15 -68.9(2)
C16 C11 C12 C13 -60.1(2)
C10 C11 C12 C13 171.55(17)
C16 C11 C12 C7 -176.48(17)
C10 C11 C12 C7 55.2(2)
C14 O1 C13 O2 8.3(3)
C14 O1 C13 C12 -166.81(17)
C15 C12 C13 O2 169.45(19)
C7 C12 C13 O2 44.5(3)
C11 C12 C13 O2 -73.7(2)
C15 C12 C13 O1 -15.3(2)
C7 C12 C13 O1 -140.27(17)
C11 C12 C13 O1 101.61(19)
C13 C12 C15 N1 146(3)
C7 C12 C15 N1 -92(3)
C11 C12 C15 N1 31(3)
C10 C11 C16 C21 35.4(3)
C12 C11 C16 C21 -90.6(2)
C10 C11 C16 C17 -143.9(2)
C12 C11 C16 C17 90.1(2)
C21 C16 C17 C18 0.3(3)
C11 C16 C17 C18 179.66(19)
C16 C17 C18 C19 -0.4(3)
C17 C18 C19 C20 0.3(3)
C18 C19 C20 C21 -0.1(3)
C19 C20 C21 C16 0.1(3)
C17 C16 C21 C20 -0.2(3)
C11 C16 C21 C20 -179.5(2)
C10 C9 C22 C23 123.1(2)
C8 C9 C22 C23 -113.1(3)
C9 C22 C23 C24 -172.7(2)
C25 O5 C24 O6 -6.2(4)
C25 O5 C24 C23 172.3(2)
C22 C23 C24 O6 165.8(2)
C22 C23 C24 O5 -12.7(4)
C24 O5 C25 C26 173.5(2)
C28 C8 C27 N2 -134(3)
C7 C8 C27 N2 104(3)
C9 C8 C27 N2 -20(3)
C29 O4 C28 O3 -3.6(3)
C29 O4 C28 C8 172.5(2)
C27 C8 C28 O3 -178.4(2)
C7 C8 C28 O3 -53.4(3)
C9 C8 C28 O3 64.9(3)
C27 C8 C28 O4 5.3(3)
C7 C8 C28 O4 130.22(19)
C9 C8 C28 O4 -111.4(2)
